data_2013174
loop_
_publ_author_name
'Urp\'i, Lourdes'
'Jim\'enez, Katia'
'Solans, Xavier'
'Rodr\'iguez-Gal\'an, Alfonso'
'Puiggal\'i, Jordi'

_publ_section_title
;
 <i>N</i>-Chloroacetyl-\b-alanine
;
_journal_issue 1
_journal_name_full 'Acta Crystallographica Section C'
_journal_page_first o24
_journal_page_last o26
_journal_paper_doi 10.1107/S0108270102020814
_journal_volume 59
_journal_year 2003
_chemical_formula_iupac 'C5 H8 Cl N O3'
_chemical_formula_moiety 'C5 H8 Cl N O3'
_chemical_formula_sum 'C5 H8 Cl N O3'
_chemical_formula_weight 165.57
_chemical_melting_point 365
_chemical_name_systematic
;
N-chloroacetyl-\b-alanine
;
_space_group_IT_number 15
_symmetry_cell_setting monoclinic
_symmetry_space_group_name_Hall '-C 2yc'
_symmetry_space_group_name_H-M 'C 1 2/c 1'
_atom_sites_solution_hydrogens geom
_atom_sites_solution_primary direct
_atom_sites_solution_secondary difmap
_cell_angle_alpha 90.00
_cell_angle_beta 99.96(6)
_cell_angle_gamma 90.00
_cell_formula_units_Z 8
_cell_length_a 14.41(2)
_cell_length_b 7.282(6)
_cell_length_c 14.672(2)
_cell_measurement_reflns_used 25
_cell_measurement_temperature 293(2)
_cell_measurement_theta_max 21
_cell_measurement_theta_min 12
_cell_volume 1516(2)
_computing_cell_refinement 'CAD-4 Software (Kiers, 1994)'
_computing_data_collection 'CAD-4 Software (Kiers, 1994)'
_computing_data_reduction 'local program'
_computing_molecular_graphics 'ORTEPII (Johnson, 1976) and CERIUS2 (Accelrys Molecular Simulations, 2002)'
_computing_publication_material UNIX
_computing_structure_refinement 'SHELXL97 (Sheldrick, 1997)'
_computing_structure_solution 'SHELXS97 (Sheldrick, 1997)'
_diffrn_ambient_temperature 293(2)
_diffrn_measured_fraction_theta_full 1.000
_diffrn_measured_fraction_theta_max 1.000
_diffrn_measurement_device_type 'Enraf-Nonius CAD4'
_diffrn_measurement_method \w/2\q
_diffrn_radiation_monochromator graphite
_diffrn_radiation_source 'fine-focus sealed tube'
_diffrn_radiation_type MoK\a
_diffrn_radiation_wavelength 0.71073
_diffrn_reflns_av_R_equivalents 0.0202
_diffrn_reflns_av_sigmaI/netI 0.0475
_diffrn_reflns_limit_h_max 17
_diffrn_reflns_limit_h_min -18
_diffrn_reflns_limit_k_max 9
_diffrn_reflns_limit_k_min 0
_diffrn_reflns_limit_l_max 18
_diffrn_reflns_limit_l_min 0
_diffrn_reflns_number 1632
_diffrn_reflns_theta_full 26.36
_diffrn_reflns_theta_max 26.36
_diffrn_reflns_theta_min 2.82
_diffrn_standards_decay_% 0
_diffrn_standards_interval_time 120
_diffrn_standards_number 1
_exptl_absorpt_coefficient_mu 0.452
_exptl_absorpt_correction_type none
_exptl_crystal_colour colourless
_exptl_crystal_density_diffrn 1.450
_exptl_crystal_density_method 'not measured'
_exptl_crystal_description prism
_exptl_crystal_F_000 688
_exptl_crystal_size_max 0.2
_exptl_crystal_size_mid 0.1
_exptl_crystal_size_min 0.1
_refine_diff_density_max 0.324
_refine_diff_density_min -0.244
_refine_ls_extinction_method none
_refine_ls_goodness_of_fit_ref 1.027
_refine_ls_hydrogen_treatment mixed
_refine_ls_matrix_type full
_refine_ls_number_parameters 99
_refine_ls_number_reflns 1550
_refine_ls_number_restraints 0
_refine_ls_restrained_S_all 1.027
_refine_ls_R_factor_all 0.1075
_refine_ls_R_factor_gt 0.0522
_refine_ls_shift/su_max <0.001
_refine_ls_shift/su_mean 0.000
_refine_ls_structure_factor_coef Fsqd
_refine_ls_weighting_details 'calc w = 1/[\s^2^(Fo^2^)+(0.0647P)^2^+1.1856P] where P = (Fo^2^+2Fc^2^)/3'
_refine_ls_weighting_scheme calc
_refine_ls_wR_factor_gt 0.1234
_refine_ls_wR_factor_ref 0.1448
_reflns_number_gt 951
_reflns_number_total 1550
_reflns_threshold_expression I>2\s(I)
_cod_data_source_file jz1532.cif
_cod_data_source_block I
_cod_original_sg_symbol_H-M 'C 2/c'
_cod_database_code 2013174

loop_
_symmetry_equiv_pos_as_xyz
'x, y, z'
'-x, y, -z+1/2'
'x+1/2, y+1/2, z'
'-x+1/2, y+1/2, -z+1/2'
'-x, -y, -z'
'x, -y, z-1/2'
'-x+1/2, -y+1/2, -z'
'x+1/2, -y+1/2, z-1/2'

loop_
_atom_site_label
_atom_site_fract_x
_atom_site_fract_y
_atom_site_fract_z
_atom_site_U_iso_or_equiv
_atom_site_adp_type
_atom_site_calc_flag
_atom_site_refinement_flags
_atom_site_occupancy
_atom_site_disorder_assembly
_atom_site_disorder_group
_atom_site_type_symbol
Cl1 0.47761(7) 0.18691(14) 0.38496(8) 0.0835(4) Uani d . 1 . . Cl
O1 0.70041(14) 0.4456(3) 0.51733(14) 0.0515(6) Uani d . 1 . . O
O3 0.75081(16) 0.6815(4) 0.18703(18) 0.0648(7) Uani d . 1 . . O
H3 0.732(3) 0.660(6) 0.130(3) 0.092(15) Uiso d . 1 . . H
N1 0.58815(18) 0.5350(4) 0.39916(17) 0.0465(6) Uani d . 1 . . N
H1 0.539(2) 0.511(4) 0.362(2) 0.056(10) Uiso d . 1 . . H
O2 0.60000(15) 0.6462(4) 0.19818(15) 0.0732(8) Uani d . 1 . . O
C5 0.6811(2) 0.6742(4) 0.2345(2) 0.0483(7) Uani d . 1 . . C
C2 0.6258(2) 0.4150(4) 0.4618(2) 0.0429(7) Uani d . 1 . . C
C4 0.7130(2) 0.7011(4) 0.3358(2) 0.0504(8) Uani d . 1 . . C
H4A 0.7496 0.8133 0.3455 0.060 Uiso calc R 1 . . H
H4B 0.7540 0.6001 0.3597 0.060 Uiso calc R 1 . . H
C3 0.6329(2) 0.7122(4) 0.3900(2) 0.0511(8) Uani d . 1 . . C
H3A 0.6568 0.7603 0.4512 0.061 Uiso calc R 1 . . H
H3B 0.5860 0.7975 0.3593 0.061 Uiso calc R 1 . . H
C1 0.5785(2) 0.2325(4) 0.4690(2) 0.0543(8) Uani d . 1 . . C
H1A 0.5606 0.2245 0.5297 0.065 Uiso calc R 1 . . H
H1B 0.6243 0.1363 0.4654 0.065 Uiso calc R 1 . . H

loop_
_atom_site_aniso_label
_atom_site_aniso_U_11
_atom_site_aniso_U_22
_atom_site_aniso_U_33
_atom_site_aniso_U_12
_atom_site_aniso_U_13
_atom_site_aniso_U_23
Cl1 0.0649(6) 0.0744(7) 0.1028(8) -0.0246(5) -0.0094(5) -0.0005(6)
O1 0.0425(11) 0.0610(14) 0.0483(11) -0.0028(10) 0.0000(9) 0.0037(11)
O3 0.0488(14) 0.0912(19) 0.0563(15) -0.0176(12) 0.0142(12) -0.0128(14)
N1 0.0407(14) 0.0492(16) 0.0471(14) -0.0002(12) 0.0006(12) 0.0013(13)
O2 0.0422(13) 0.120(2) 0.0554(14) -0.0148(13) 0.0016(11) -0.0092(15)
C5 0.0459(17) 0.0446(17) 0.0535(17) -0.0082(14) 0.0060(15) -0.0027(15)
C2 0.0367(15) 0.0477(18) 0.0463(16) 0.0012(12) 0.0128(13) -0.0039(14)
C4 0.0495(17) 0.0493(18) 0.0495(17) -0.0138(14) 0.0004(14) -0.0022(15)
C3 0.0589(19) 0.0426(18) 0.0496(17) 0.0017(15) 0.0036(15) -0.0047(15)
C1 0.0467(17) 0.0542(19) 0.0624(19) -0.0047(15) 0.0106(15) 0.0016(16)

loop_
_atom_type_symbol
_atom_type_description
_atom_type_scat_dispersion_real
_atom_type_scat_dispersion_imag
_atom_type_scat_source
C C 0.0033 0.0016 'International Tables Vol C Tables 4.2.6.8 and 6.1.1.4'
H H 0.0000 0.0000 'International Tables Vol C Tables 4.2.6.8 and 6.1.1.4'
N N 0.0061 0.0033 'International Tables Vol C Tables 4.2.6.8 and 6.1.1.4'
O O 0.0106 0.0060 'International Tables Vol C Tables 4.2.6.8 and 6.1.1.4'
Cl Cl 0.1484 0.1585 'International Tables Vol C Tables 4.2.6.8 and 6.1.1.4'

loop_
_geom_angle_atom_site_label_1
_geom_angle_atom_site_label_2
_geom_angle_atom_site_label_3
_geom_angle
C5 O3 H3 112(3)
C2 N1 C3 121.1(3)
C2 N1 H1 121(2)
C3 N1 H1 118(2)
O2 C5 O3 122.5(3)
O2 C5 C4 124.6(3)
O3 C5 C4 112.9(3)
O1 C2 N1 122.7(3)
O1 C2 C1 117.4(3)
N1 C2 C1 119.9(3)
C5 C4 C3 113.5(3)
C5 C4 H4A 108.9
C3 C4 H4A 108.9
C5 C4 H4B 108.9
C3 C4 H4B 108.9
H4A C4 H4B 107.7
N1 C3 C4 113.0(3)
N1 C3 H3A 109.0
C4 C3 H3A 109.0
N1 C3 H3B 109.0
C4 C3 H3B 109.0
H3A C3 H3B 107.8
C2 C1 Cl1 116.4(2)
C2 C1 H1A 108.2
Cl1 C1 H1A 108.2
C2 C1 H1B 108.2
Cl1 C1 H1B 108.2
H1A C1 H1B 107.3

loop_
_geom_bond_atom_site_label_1
_geom_bond_atom_site_label_2
_geom_bond_site_symmetry_2
_geom_bond_distance
_geom_bond_publ_flag
Cl1 C1 . 1.768(4) ?
O1 C2 . 1.251(4) ?
O3 C5 . 1.320(4) ?
O3 H3 . 0.84(4) ?
N1 C2 . 1.316(4) ?
N1 C3 . 1.459(4) ?
N1 H1 . 0.83(3) ?
O2 C5 . 1.215(4) ?
C5 C4 . 1.491(4) ?
C2 C1 . 1.506(4) ?
C4 C3 . 1.512(5) ?
C4 H4A . 0.9700 ?
C4 H4B . 0.9700 ?
C3 H3A . 0.9700 ?
C3 H3B . 0.9700 ?
C1 H1A . 0.9700 ?
C1 H1B . 0.9700 ?

loop_
_geom_hbond_atom_site_label_D
_geom_hbond_atom_site_label_H
_geom_hbond_atom_site_label_A
_geom_hbond_site_symmetry_A
_geom_hbond_distance_DH
_geom_hbond_distance_HA
_geom_hbond_distance_DA
_geom_hbond_angle_DHA
_geom_hbond_publ_flag
O3 H3 O1 6_565 0.84(4) 1.81(4) 2.638(3) 165(4) yes
N1 H1 O2 2_655 0.83(3) 2.27(3) 2.951(5) 139(3) yes
N1 H1 Cl1 1_555 0.83(3) 2.56(3) 2.982(4) 112(3) yes
C1 H1A O2 6_566 0.97 2.61 3.438(4) 143 yes
C1 H1B O1 7_656 0.97 2.57 3.414(6) 146 yes
C4 H4A O1 7_666 0.97 2.67 3.448(4) 137 yes

loop_
_geom_torsion_atom_site_label_1
_geom_torsion_atom_site_label_2
_geom_torsion_atom_site_label_3
_geom_torsion_atom_site_label_4
_geom_torsion
_geom_torsion_publ_flag
C3 N1 C2 O1 1.0(4) no
C3 N1 C2 C1 -179.4(3) yes
O2 C5 C4 C3 -6.6(5) no
O3 C5 C4 C3 174.2(3) yes
C2 N1 C3 C4 80.5(3) yes
C5 C4 C3 N1 73.1(3) yes
O1 C2 C1 Cl1 -176.0(2) no
N1 C2 C1 Cl1 4.4(4) yes

loop_
_cod_related_entry_id
_cod_related_entry_database
_cod_related_entry_code
1 ChemSpider 2073995
